data_4060244
loop_
_publ_author_name
'Song, Li-Cheng'
'Gong, Feng-Hua'
'Meng, Tao'
'Ge, Jian-Hua'
'Cui, Li-Na'
'Hu, Qing-Mei'

_publ_section_title
;
 General Synthetic Route to Double-Butterfly Fe/S Cluster Complexes via
 Reactions of the Dianions {[(\m-CO)Fe2(CO)6]2(\m-SZS-\m)}2-with Electrophiles
;
_journal_coden_ASTM ORGND7
_journal_issue 4
_journal_name_full Organometallics
_journal_page_first 823
_journal_page_last 831
_journal_paper_doi 10.1021/om034208f
_journal_volume 23
_journal_year 2004
_chemical_formula_sum 'C32 H22 Fe4 N0 O12 S2'
_chemical_formula_weight 886.02
_space_group_IT_number 2
_symmetry_cell_setting triclinic
_symmetry_space_group_name_Hall '-P 1'
_symmetry_space_group_name_H-M 'P -1'
_atom_sites_solution_hydrogens geom
_atom_sites_solution_primary direct
_atom_sites_solution_secondary difmap
_cell_angle_alpha 75.116(5)
_cell_angle_beta 87.337(5)
_cell_angle_gamma 74.286(6)
_cell_formula_units_Z 2
_cell_length_a 7.689(2)
_cell_length_b 13.441(4)
_cell_length_c 19.125(6)
_cell_measurement_reflns_used 971
_cell_measurement_temperature 293(2)
_cell_measurement_theta_max 23.64
_cell_measurement_theta_min 2.75
_cell_volume 1838.3(9)
_diffrn_ambient_temperature 293(2)
_diffrn_detector_area_resol_mean ?
_diffrn_measurement_device_type 'CCD area detector'
_diffrn_measurement_method 'phi and omega scans'
_diffrn_radiation_monochromator graphite
_diffrn_radiation_source 'fine-focus sealed tube'
_diffrn_radiation_type MoK\a
_diffrn_radiation_wavelength 0.71073
_diffrn_reflns_av_R_equivalents 0.0324
_diffrn_reflns_av_sigmaI/netI 0.0928
_diffrn_reflns_limit_h_max 8
_diffrn_reflns_limit_h_min -9
_diffrn_reflns_limit_k_max 15
_diffrn_reflns_limit_k_min -11
_diffrn_reflns_limit_l_max 22
_diffrn_reflns_limit_l_min -18
_diffrn_reflns_number 7198
_diffrn_reflns_theta_max 25.03
_diffrn_reflns_theta_min 1.10
_diffrn_standards_decay_% ?
_diffrn_standards_interval_count ?
_diffrn_standards_interval_time ?
_diffrn_standards_number ?
_exptl_absorpt_coefficient_mu 1.719
_exptl_absorpt_correction_T_max 1.000000
_exptl_absorpt_correction_T_min 0.705108
_exptl_absorpt_correction_type multi-scan
_exptl_absorpt_process_details SADABS
_exptl_crystal_colour ?
_exptl_crystal_density_diffrn 1.601
_exptl_crystal_density_meas ?
_exptl_crystal_density_method 'not measured'
_exptl_crystal_description ?
_exptl_crystal_F_000 892
_exptl_crystal_size_max 0.30
_exptl_crystal_size_mid 0.25
_exptl_crystal_size_min 0.20
_refine_ls_extinction_coef ?
_refine_ls_extinction_method none
_refine_ls_goodness_of_fit_ref 1.014
_refine_ls_hydrogen_treatment mixed
_refine_ls_matrix_type full
_refine_ls_number_parameters 451
_refine_ls_number_reflns 6370
_refine_ls_number_restraints 0
_refine_ls_restrained_S_all 1.014
_refine_ls_R_factor_all 0.1123
_refine_ls_R_factor_gt 0.0516
_refine_ls_shift/su_max 0.000
_refine_ls_shift/su_mean 0.000
_refine_ls_structure_factor_coef Fsqd
_refine_ls_weighting_details 'calc w=1/[\s^2^(Fo^2^)+(0.0503P)^2^+0.0177P] where P=(Fo^2^+2Fc^2^)/3'
_refine_ls_weighting_scheme calc
_refine_ls_wR_factor_gt 0.1025
_refine_ls_wR_factor_ref 0.1248
_reflns_number_gt 3720
_reflns_number_total 6370
_reflns_threshold_expression >2sigma(I)
_cod_depositor_comments
;
The following automatic conversions were performed:
'_symmetry_cell_setting' value 'Triclinic' changed to 'triclinic'
according to '/home/saulius/struct/CIF-dictionaries/cif_core.dic'
dictionary named 'cif_core.dic' version 2.4.1 from
2010-06-29.

'_exptl_absorpt_correction_type' value 'MULTI-SCAN' changed
to 'multi-scan' according to
'/home/saulius/struct/CIF-dictionaries/cif_core.dic' dictionary named
'cif_core.dic' version 2.4.1 from 2010-06-29.

Automatic conversion script
Id: cif_fix_enum 1527 2010-12-29 10:47:43Z saulius 

The following automatic conversions were performed:

'_exptl_crystal_density_meas' value 'NONE' was changed to '?' - the
value is perceived as not measured.

Automatic conversion script
Id: cif_fix_values 3008 2015-01-20 13:52:24Z robertas 
;
_cod_original_sg_symbol_H-M P-1
_cod_database_code 4060244

loop_
_symmetry_equiv_pos_as_xyz
'x, y, z'
'-x, -y, -z'

loop_
_atom_site_label
_atom_site_type_symbol
_atom_site_fract_x
_atom_site_fract_y
_atom_site_fract_z
_atom_site_U_iso_or_equiv
_atom_site_adp_type
_atom_site_occupancy
_atom_site_symmetry_multiplicity
_atom_site_calc_flag
_atom_site_refinement_flags
_atom_site_disorder_assembly
_atom_site_disorder_group
Fe1 Fe 0.17468(11) 0.24218(6) 0.04034(5) 0.0403(2) Uani 1 1 d . . .
Fe2 Fe 0.29320(12) 0.29748(7) -0.08585(5) 0.0473(3) Uani 1 1 d . . .
Fe3 Fe 0.29899(11) 0.25476(6) 0.47558(5) 0.0404(2) Uani 1 1 d . . .
Fe4 Fe 0.15416(11) 0.35735(7) 0.35143(5) 0.0447(2) Uani 1 1 d . . .
S1 S 0.2356(2) 0.13824(11) -0.03938(8) 0.0422(4) Uani 1 1 d . . .
S2 S 0.23101(19) 0.43542(11) 0.43222(9) 0.0420(4) Uani 1 1 d . . .
O1 O 0.1486(7) 0.4021(4) 0.1221(3) 0.0928(18) Uani 1 1 d . . .
O2 O 0.1048(7) 0.0705(4) 0.1595(3) 0.0887(17) Uani 1 1 d . . .
O3 O -0.1881(6) 0.3538(4) -0.0225(3) 0.0786(15) Uani 1 1 d . . .
O4 O 0.0061(9) 0.3598(5) -0.1984(3) 0.114(2) Uani 1 1 d . . .
O5 O 0.6145(9) 0.2270(6) -0.1668(4) 0.137(3) Uani 1 1 d . . .
O6 O 0.3060(8) 0.5183(4) -0.1054(3) 0.109(2) Uani 1 1 d . . .
O7 O 0.3851(7) 0.4483(4) 0.2405(3) 0.0833(16) Uani 1 1 d . . .
O8 O -0.2026(7) 0.4911(5) 0.2983(3) 0.123(3) Uani 1 1 d . . .
O9 O 0.1688(9) 0.1858(5) 0.2815(3) 0.119(2) Uani 1 1 d . . .
O10 O 0.3059(7) 0.0285(4) 0.5127(4) 0.114(2) Uani 1 1 d . . .
O11 O 0.3884(7) 0.2597(5) 0.6221(3) 0.0990(19) Uani 1 1 d . . .
O12 O 0.6448(6) 0.2243(4) 0.4008(3) 0.0686(14) Uani 1 1 d . . .
C1 C 0.1600(9) 0.3389(5) 0.0900(4) 0.0586(18) Uani 1 1 d . . .
C2 C 0.1308(8) 0.1389(5) 0.1152(4) 0.0546(17) Uani 1 1 d . . .
C3 C -0.0453(9) 0.3109(5) 0.0014(4) 0.0510(17) Uani 1 1 d . . .
C4 C 0.1166(11) 0.3361(5) -0.1552(4) 0.068(2) Uani 1 1 d . . .
C5 C 0.4885(11) 0.2556(6) -0.1368(4) 0.074(2) Uani 1 1 d . . .
C6 C 0.2993(10) 0.4332(6) -0.0987(4) 0.072(2) Uani 1 1 d . . .
C7 C 0.4272(7) 0.2633(5) 0.0066(3) 0.0463(15) Uani 1 1 d . . .
H7 H 0.4591 0.3230 0.0185 0.056 Uiso 1 1 calc R . .
C8 C 0.4713(7) 0.1666(5) 0.0593(3) 0.0479(16) Uani 1 1 d . . .
H8 H 0.5134 0.1054 0.0381 0.057 Uiso 1 1 calc R . .
C9 C 0.5598(8) 0.1464(5) 0.1319(4) 0.0530(17) Uani 1 1 d . . .
C10 C 0.6043(9) 0.2233(6) 0.1584(4) 0.070(2) Uani 1 1 d . . .
H10 H 0.5789 0.2937 0.1307 0.084 Uiso 1 1 calc R . .
C11 C 0.6863(10) 0.1956(8) 0.2260(4) 0.086(3) Uani 1 1 d . . .
H11 H 0.7152 0.2486 0.2425 0.103 Uiso 1 1 calc R . .
C12 C 0.7266(11) 0.0952(8) 0.2692(5) 0.097(3) Uani 1 1 d . . .
H12 H 0.7831 0.0790 0.3142 0.116 Uiso 1 1 calc R . .
C13 C 0.6812(11) 0.0180(7) 0.2445(5) 0.089(3) Uani 1 1 d . . .
H13 H 0.7059 -0.0516 0.2734 0.106 Uiso 1 1 calc R . .
C14 C 0.5989(9) 0.0429(5) 0.1768(4) 0.066(2) Uani 1 1 d . . .
H14 H 0.5692 -0.0105 0.1610 0.079 Uiso 1 1 calc R . .
C15 C 0.0326(8) 0.1225(4) -0.0759(3) 0.0502(16) Uani 1 1 d . . .
H15A H -0.0502 0.1922 -0.0951 0.060 Uiso 1 1 calc R . .
H15B H 0.0647 0.0881 -0.1153 0.060 Uiso 1 1 calc R . .
C16 C -0.0598(8) 0.0555(4) -0.0176(3) 0.0491(16) Uani 1 1 d . . .
H16A H -0.1664 0.0481 -0.0388 0.059 Uiso 1 1 calc R . .
H16B H -0.0997 0.0933 0.0197 0.059 Uiso 1 1 calc R . .
C17 C 0.2960(9) 0.4137(5) 0.2835(4) 0.0527(17) Uani 1 1 d . . .
C18 C -0.0595(10) 0.4408(6) 0.3185(4) 0.069(2) Uani 1 1 d . . .
C19 C 0.1622(10) 0.2521(6) 0.3091(4) 0.072(2) Uani 1 1 d . . .
C20 C 0.3084(8) 0.1152(6) 0.4969(4) 0.066(2) Uani 1 1 d . . .
C21 C 0.3590(8) 0.2553(5) 0.5653(4) 0.0601(19) Uani 1 1 d . . .
C22 C 0.5098(9) 0.2351(5) 0.4296(3) 0.0483(16) Uani 1 1 d . . .
C23 C 0.0411(7) 0.2789(4) 0.4347(3) 0.0445(15) Uani 1 1 d . . .
H23 H 0.0107 0.2153 0.4286 0.053 Uiso 1 1 calc R . .
C24 C 0.0115(7) 0.2990(4) 0.5022(3) 0.0438(15) Uani 1 1 d . . .
H24 H -0.0350 0.3754 0.4995 0.053 Uiso 1 1 calc R . .
C25 C -0.0601(7) 0.2311(5) 0.5646(4) 0.0481(16) Uani 1 1 d . . .
C26 C -0.1147(8) 0.1416(5) 0.5618(4) 0.0621(19) Uani 1 1 d . . .
H26 H -0.1045 0.1206 0.5187 0.075 Uiso 1 1 calc R . .
C27 C -0.1827(10) 0.0842(6) 0.6206(5) 0.084(3) Uani 1 1 d . . .
H27 H -0.2203 0.0256 0.6168 0.101 Uiso 1 1 calc R . .
C28 C -0.1964(11) 0.1108(7) 0.6844(5) 0.099(3) Uani 1 1 d . . .
H28 H -0.2427 0.0709 0.7243 0.119 Uiso 1 1 calc R . .
C29 C -0.1410(11) 0.1982(8) 0.6898(4) 0.092(3) Uani 1 1 d . . .
H29 H -0.1476 0.2162 0.7338 0.111 Uiso 1 1 calc R . .
C30 C -0.0761(9) 0.2585(5) 0.6304(4) 0.0644(19) Uani 1 1 d . . .
H30 H -0.0425 0.3184 0.6342 0.077 Uiso 1 1 calc R . .
C31 C 0.4330(7) 0.4824(5) 0.4073(3) 0.0482(16) Uani 1 1 d . . .
H31A H 0.5045 0.4422 0.3754 0.058 Uiso 1 1 calc R . .
H31B H 0.3968 0.5570 0.3808 0.058 Uiso 1 1 calc R . .
C32 C 0.5485(8) 0.4704(5) 0.4728(3) 0.0503(16) Uani 1 1 d . . .
H32A H 0.5916 0.3951 0.4969 0.060 Uiso 1 1 calc R . .
H32B H 0.6533 0.4963 0.4563 0.060 Uiso 1 1 calc R . .

loop_
_atom_site_aniso_label
_atom_site_aniso_U_11
_atom_site_aniso_U_22
_atom_site_aniso_U_33
_atom_site_aniso_U_23
_atom_site_aniso_U_13
_atom_site_aniso_U_12
Fe1 0.0398(5) 0.0403(5) 0.0418(6) -0.0096(4) 0.0047(4) -0.0138(4)
Fe2 0.0505(6) 0.0478(5) 0.0454(6) -0.0057(4) 0.0065(4) -0.0226(4)
Fe3 0.0339(5) 0.0398(5) 0.0447(6) -0.0098(4) -0.0024(4) -0.0058(4)
Fe4 0.0422(6) 0.0532(6) 0.0398(6) -0.0062(4) -0.0036(4) -0.0189(4)
S1 0.0441(10) 0.0391(8) 0.0465(10) -0.0111(7) 0.0009(7) -0.0159(7)
S2 0.0358(9) 0.0409(8) 0.0522(10) -0.0143(7) 0.0035(7) -0.0131(7)
O1 0.098(4) 0.083(4) 0.109(5) -0.056(4) -0.005(3) -0.013(3)
O2 0.112(5) 0.084(4) 0.063(4) 0.011(3) 0.008(3) -0.043(3)
O3 0.041(3) 0.088(4) 0.094(4) -0.018(3) -0.007(3) 0.000(3)
O4 0.128(6) 0.110(5) 0.089(5) 0.036(4) -0.049(4) -0.059(4)
O5 0.095(5) 0.214(8) 0.105(6) -0.063(5) 0.054(4) -0.036(5)
O6 0.149(6) 0.059(3) 0.130(6) -0.015(3) 0.017(4) -0.054(4)
O7 0.073(4) 0.121(4) 0.065(4) -0.018(3) 0.022(3) -0.050(3)
O8 0.047(4) 0.158(6) 0.107(5) 0.053(4) -0.013(3) -0.014(4)
O9 0.201(7) 0.116(5) 0.083(5) -0.055(4) 0.013(4) -0.086(5)
O10 0.088(4) 0.037(3) 0.206(7) -0.018(4) 0.018(4) -0.013(3)
O11 0.088(4) 0.147(5) 0.058(4) -0.034(4) -0.015(3) -0.014(3)
O12 0.043(3) 0.092(4) 0.071(4) -0.030(3) 0.016(3) -0.013(3)
C1 0.053(4) 0.055(4) 0.066(5) -0.018(4) -0.003(4) -0.008(3)
C2 0.052(4) 0.064(4) 0.049(5) -0.014(4) 0.004(3) -0.018(3)
C3 0.047(4) 0.047(4) 0.062(5) -0.016(3) 0.009(4) -0.015(3)
C4 0.081(6) 0.071(5) 0.052(5) 0.008(4) 0.007(4) -0.043(4)
C5 0.080(6) 0.093(6) 0.056(5) -0.017(4) 0.009(4) -0.036(5)
C6 0.078(6) 0.069(5) 0.075(6) -0.013(4) 0.017(4) -0.035(4)
C7 0.046(4) 0.049(4) 0.052(4) -0.018(3) 0.009(3) -0.023(3)
C8 0.034(4) 0.049(4) 0.061(5) -0.024(3) 0.006(3) -0.005(3)
C9 0.041(4) 0.067(5) 0.051(4) -0.020(4) 0.000(3) -0.009(3)
C10 0.062(5) 0.070(5) 0.082(6) -0.029(4) -0.010(4) -0.016(4)
C11 0.071(6) 0.132(8) 0.068(6) -0.050(6) -0.020(5) -0.023(5)
C12 0.096(7) 0.108(7) 0.061(6) -0.023(6) -0.025(5) 0.019(6)
C13 0.089(6) 0.084(6) 0.074(7) -0.015(5) -0.018(5) 0.007(5)
C14 0.068(5) 0.056(4) 0.064(5) -0.013(4) -0.005(4) -0.001(4)
C15 0.055(4) 0.045(4) 0.053(4) -0.005(3) -0.011(3) -0.022(3)
C16 0.049(4) 0.042(3) 0.060(5) -0.008(3) -0.011(3) -0.021(3)
C17 0.053(4) 0.070(4) 0.040(4) -0.013(3) -0.002(3) -0.025(4)
C18 0.051(5) 0.087(5) 0.056(5) 0.015(4) -0.001(4) -0.027(4)
C19 0.097(6) 0.085(6) 0.054(5) -0.022(4) 0.006(4) -0.053(5)
C20 0.041(4) 0.056(5) 0.097(6) -0.022(4) 0.006(4) -0.005(3)
C21 0.041(4) 0.072(5) 0.058(5) -0.012(4) -0.002(4) -0.005(3)
C22 0.052(5) 0.050(4) 0.042(4) -0.012(3) -0.009(3) -0.010(3)
C23 0.042(4) 0.046(4) 0.045(4) -0.002(3) -0.009(3) -0.018(3)
C24 0.028(3) 0.036(3) 0.058(5) -0.004(3) -0.003(3) 0.000(3)
C25 0.026(3) 0.054(4) 0.051(4) 0.002(3) 0.001(3) -0.004(3)
C26 0.049(4) 0.066(4) 0.066(5) 0.005(4) 0.000(4) -0.025(4)
C27 0.071(6) 0.080(6) 0.080(7) 0.021(5) 0.004(5) -0.025(4)
C28 0.078(6) 0.095(7) 0.084(8) 0.046(6) 0.010(5) -0.021(5)
C29 0.071(6) 0.132(8) 0.047(5) -0.005(5) 0.016(4) -0.002(5)
C30 0.048(4) 0.071(5) 0.061(5) -0.006(4) 0.002(4) -0.002(3)
C31 0.038(4) 0.057(4) 0.059(5) -0.025(3) 0.009(3) -0.020(3)
C32 0.041(4) 0.053(4) 0.069(5) -0.025(3) 0.011(3) -0.024(3)
